data_7206157
loop_
_publ_author_name
'Vrdoljak, Vi\<snja'
'Prugove\<cki, Biserka'
'Matkovi\'c-\<Calogovi\'c, Dubravka'
'Pisk, Jana'

_publ_section_title
;
 Hybrid organic--inorganic compounds based on the Lindqvist
 polyoxomolybdate and dioxomolybdenum(vi) complexes
;
_journal_issue 13
_journal_name_full CrystEngComm
_journal_page_first 4382
_journal_paper_doi 10.1039/c0ce00927j
_journal_volume 13
_journal_year 2011
_chemical_formula_moiety '2(C16H15MoN4O5),Mo6O19, 4(C2H3N)'
_chemical_formula_sum 'C40 H42 Mo8 N12 O29'
_chemical_formula_weight 1922.38
_chemical_name_common
;
bis(acetonitrile cis-dioxo(2-oxo-4-methoxybenzaldehyde
isonicotinylhydrazonato-O, N,O')molybdenum(VI)) hexamolybdate
acetonitrile solvate (1/4)
;
_chemical_name_systematic
;
bis(acetonitrile cis-dioxo(2-oxo-4-methoxybenzaldehyde isonicotinylhydrazonato-
O, N,O')molybdenum(VI)) hexamolybdate acetonitrile solvate (1/4)
;
_space_group_IT_number 2
_symmetry_cell_setting triclinic
_symmetry_space_group_name_Hall '-P 1'
_symmetry_space_group_name_H-M 'P -1'
_atom_sites_solution_hydrogens geom
_atom_sites_solution_primary direct
_atom_sites_solution_secondary difmap
_audit_creation_method SHELXL-97
_cell_angle_alpha 100.866(3)
_cell_angle_beta 105.795(3)
_cell_angle_gamma 112.231(3)
_cell_formula_units_Z 1
_cell_length_a 11.0325(3)
_cell_length_b 11.0829(4)
_cell_length_c 14.1157(5)
_cell_measurement_temperature 150(2)
_cell_measurement_theta_max 25
_cell_measurement_theta_min 15
_cell_volume 1452.68(10)
_computing_cell_refinement 'CrysAlis RED (Oxford Diffraction,2003)'
_computing_data_collection 'CrysAlis CCD (Oxford Diffraction,2003)'
_computing_data_reduction 'CrysAlis RED (Oxford Diffraction,2003)'
_computing_molecular_graphics 'PLATON98 (Spek, 1990)'
_computing_publication_material 'SHELXL97 (Sheldrick, 1997)'
_computing_structure_refinement 'SHELXL-97 (Sheldrick, 1997)'
_computing_structure_solution 'SHELXS-97 (Sheldrick, 1990)'
_diffrn_ambient_temperature 150(2)
_diffrn_measured_fraction_theta_full 0.993
_diffrn_measured_fraction_theta_max 0.993
_diffrn_measurement_device_type 'Xcalibur CCD'
_diffrn_measurement_method CCD
_diffrn_radiation_monochromator graphite
_diffrn_radiation_source 'fine-focus sealed tube'
_diffrn_radiation_type MoK\a
_diffrn_radiation_wavelength 0.71073
_diffrn_reflns_av_R_equivalents 0.0191
_diffrn_reflns_av_sigmaI/netI 0.0180
_diffrn_reflns_limit_h_max 13
_diffrn_reflns_limit_h_min -13
_diffrn_reflns_limit_k_max 13
_diffrn_reflns_limit_k_min -13
_diffrn_reflns_limit_l_max 16
_diffrn_reflns_limit_l_min -16
_diffrn_reflns_number 20320
_diffrn_reflns_theta_full 25.00
_diffrn_reflns_theta_max 25.00
_diffrn_reflns_theta_min 3.70
_exptl_absorpt_coefficient_mu 1.767
_exptl_absorpt_correction_T_max 1.000
_exptl_absorpt_correction_T_min 0.766
_exptl_absorpt_correction_type multi-scan
_exptl_crystal_colour red
_exptl_crystal_density_diffrn 2.197
_exptl_crystal_density_method 'not measured'
_exptl_crystal_description plate
_exptl_crystal_F_000 934
_exptl_crystal_size_max 0.66
_exptl_crystal_size_mid 0.18
_exptl_crystal_size_min 0.10
_refine_diff_density_max 0.416
_refine_diff_density_min -0.428
_refine_diff_density_rms 0.085
_refine_ls_extinction_method none
_refine_ls_goodness_of_fit_ref 1.121
_refine_ls_hydrogen_treatment mixed
_refine_ls_matrix_type full
_refine_ls_number_parameters 477
_refine_ls_number_reflns 5078
_refine_ls_number_restraints 0
_refine_ls_restrained_S_all 1.121
_refine_ls_R_factor_all 0.0201
_refine_ls_R_factor_gt 0.0148
_refine_ls_shift/su_max 0.004
_refine_ls_shift/su_mean 0.000
_refine_ls_structure_factor_coef Fsqd
_refine_ls_weighting_details 'calc w=1/[\s^2^(Fo^2^)+(0.0214P)^2^+0.0000P] where P=(Fo^2^+2Fc^2^)/3'
_refine_ls_weighting_scheme calc
_refine_ls_wR_factor_gt 0.0370
_refine_ls_wR_factor_ref 0.0377
_reflns_number_gt 4510
_reflns_number_total 5078
_reflns_threshold_expression >2sigma(I)
_cod_data_source_file c0ce00927j.txt
_cod_data_source_block 2a
_cod_original_cell_volume 1452.68(8)
_cod_original_sg_symbol_H-M P-1
_cod_database_code 7206157

loop_
_symmetry_equiv_pos_as_xyz
'x, y, z'
'-x, -y, -z'

loop_
_atom_site_label
_atom_site_type_symbol
_atom_site_fract_x
_atom_site_fract_y
_atom_site_fract_z
_atom_site_U_iso_or_equiv
_atom_site_adp_type
_atom_site_occupancy
_atom_site_symmetry_multiplicity
_atom_site_calc_flag
_atom_site_refinement_flags
_atom_site_disorder_assembly
_atom_site_disorder_group
Mo3 Mo 0.341687(19) 0.954066(19) 0.835044(13) 0.01454(5) Uani 1 1 d . . .
Mo2 Mo 0.671409(19) 1.178716(18) 0.976756(14) 0.01366(5) Uani 1 1 d . . .
Mo1 Mo 0.242342(19) 0.323544(19) 0.551959(14) 0.01432(5) Uani 1 1 d . . .
Mo4 Mo 0.425516(19) 1.152684(19) 1.070793(14) 0.01447(5) Uani 1 1 d . . .
O11 O 0.78751(15) 1.31167(15) 0.95562(12) 0.0196(3) Uani 1 1 d . . .
O10 O 0.36820(16) 1.25873(15) 1.12412(12) 0.0202(3) Uani 1 1 d . . .
O2 O 0.36169(15) 0.23363(16) 0.57756(11) 0.0189(3) Uani 1 1 d . . .
O4 O 0.35431(15) 0.48150(15) 0.64222(11) 0.0197(3) Uani 1 1 d . . .
O6 O 0.5000 1.0000 1.0000 0.0109(4) Uani 1 2 d S . .
O3 O 0.11750(16) 0.25274(16) 0.60052(11) 0.0206(3) Uani 1 1 d . . .
O5 O 0.73666(17) 0.10711(17) 0.63168(12) 0.0239(4) Uani 1 1 d . . .
O9 O 0.50191(15) 1.10451(15) 0.84533(11) 0.0167(3) Uani 1 1 d . . .
O15 O 0.23460(14) 0.81008(15) 0.88858(11) 0.0164(3) Uani 1 1 d . . .
O13 O 0.43063(15) 0.83678(15) 0.81068(11) 0.0166(3) Uani 1 1 d . . .
O12 O 0.69668(15) 1.02526(15) 0.91994(11) 0.0153(3) Uani 1 1 d . . .
O8 O 0.56793(15) 1.26479(14) 1.03257(11) 0.0162(3) Uani 1 1 d . . .
O7 O 0.30140(15) 1.07403(15) 0.92486(11) 0.0159(3) Uani 1 1 d . . .
N1 N 0.32509(18) 0.35276(18) 0.42557(13) 0.0148(4) Uani 1 1 d . . .
N4 N 0.09650(19) 0.1139(2) 0.40747(15) 0.0210(4) Uani 1 1 d . . .
O1 O 0.12604(15) 0.38855(15) 0.45707(11) 0.0176(3) Uani 1 1 d . . .
O14 O 0.22131(16) 0.91238(16) 0.71615(11) 0.0233(4) Uani 1 1 d . . .
C6 C 0.1042(2) 0.5080(2) 0.23081(17) 0.0179(5) Uani 1 1 d . . .
N2 N 0.25715(18) 0.40000(18) 0.35290(13) 0.0164(4) Uani 1 1 d . . .
C5 C 0.0179(2) 0.5450(2) 0.16688(18) 0.0177(5) Uani 1 1 d . . .
C15 C 0.0248(2) 0.0171(2) 0.33892(18) 0.0190(5) Uani 1 1 d . . .
C10 C 0.5478(2) 0.1742(2) 0.60840(17) 0.0166(5) Uani 1 1 d . . .
C8 C 0.4961(2) 0.2663(2) 0.46689(16) 0.0149(5) Uani 1 1 d . . .
C2 C 0.0683(2) 0.4612(2) 0.30939(16) 0.0150(5) Uani 1 1 d . . .
C14 C 0.7144(3) 0.0709(3) 0.72008(19) 0.0230(5) Uani 1 1 d . . .
N3 N -0.1006(2) 0.53606(19) 0.17955(15) 0.0163(4) Uani 1 1 d . . .
C9 C 0.4680(2) 0.2267(2) 0.55132(16) 0.0152(5) Uani 1 1 d . . .
C11 C 0.6551(2) 0.1596(2) 0.58226(16) 0.0182(5) Uani 1 1 d . . .
C7 C 0.4181(2) 0.3199(2) 0.40487(16) 0.0148(5) Uani 1 1 d . . .
C13 C 0.6060(2) 0.2493(2) 0.44300(17) 0.0176(5) Uani 1 1 d . . .
C3 C -0.0557(2) 0.4540(2) 0.32042(17) 0.0169(5) Uani 1 1 d . . .
N5 N 0.3400(2) 0.4118(2) 0.88167(15) 0.0238(4) Uani 1 1 d . . .
C16 C -0.0665(3) -0.1077(3) 0.2492(2) 0.0255(6) Uani 1 1 d . . .
C12 C 0.6849(2) 0.1979(2) 0.49817(17) 0.0198(5) Uani 1 1 d . . .
C19 C 0.0541(3) 0.1522(3) 1.1052(2) 0.0248(5) Uani 1 1 d . . .
C17 C 0.5629(3) 0.4307(3) 0.8456(2) 0.0218(5) Uani 1 1 d . . .
N6 N 0.0804(2) 0.2947(2) 0.97945(16) 0.0306(5) Uani 1 1 d . . .
C4 C -0.1394(2) 0.4912(2) 0.25339(16) 0.0171(5) Uani 1 1 d . . .
C1 C 0.1576(2) 0.4158(2) 0.37717(16) 0.0158(5) Uani 1 1 d . . .
C18 C 0.4384(2) 0.4205(2) 0.86652(16) 0.0171(5) Uiso 1 1 d . . .
C20 C 0.0697(2) 0.2320(2) 1.03448(18) 0.0204(5) Uiso 1 1 d . . .
H3 H -0.075(2) 0.424(2) 0.3711(19) 0.019(6) Uiso 1 1 d . . .
H5 H 0.034(2) 0.575(2) 0.1210(18) 0.012(6) Uiso 1 1 d . . .
H10 H 0.524(2) 0.146(2) 0.6625(19) 0.022(6) Uiso 1 1 d . . .
H7 H 0.432(2) 0.329(2) 0.3427(18) 0.018(6) Uiso 1 1 d . . .
H4 H -0.220(3) 0.484(2) 0.2552(17) 0.017(6) Uiso 1 1 d . . .
H12 H 0.753(2) 0.184(2) 0.4806(18) 0.021(6) Uiso 1 1 d . . .
H6 H 0.176(2) 0.516(2) 0.2223(17) 0.014(6) Uiso 1 1 d . . .
H14A H 0.622(3) 0.005(2) 0.7014(18) 0.020(6) Uiso 1 1 d . . .
H19C H 0.097(3) 0.090(3) 1.0965(18) 0.025(7) Uiso 1 1 d . . .
H14B H 0.748(2) 0.156(3) 0.7799(19) 0.025(6) Uiso 1 1 d . . .
H14C H 0.776(2) 0.030(2) 0.7378(18) 0.020(6) Uiso 1 1 d . . .
H19A H -0.042(3) 0.104(3) 1.092(2) 0.038(8) Uiso 1 1 d . . .
H19B H 0.099(3) 0.207(3) 1.169(3) 0.058(10) Uiso 1 1 d . . .
H17B H 0.545(3) 0.337(3) 0.816(2) 0.037(8) Uiso 1 1 d . . .
H16B H -0.077(3) -0.088(3) 0.193(2) 0.033(8) Uiso 1 1 d . . .
H16A H -0.167(3) -0.153(3) 0.250(2) 0.048(8) Uiso 1 1 d . . .
H17A H 0.635(3) 0.482(3) 0.904(2) 0.040(8) Uiso 1 1 d . . .
H17C H 0.573(3) 0.478(3) 0.797(2) 0.034(7) Uiso 1 1 d . . .
H16C H -0.030(3) -0.175(3) 0.257(2) 0.053(9) Uiso 1 1 d . . .
H13 H 0.624(2) 0.274(2) 0.3900(18) 0.017(6) Uiso 1 1 d . . .
H31 H -0.148(2) 0.556(2) 0.1440(18) 0.013(7) Uiso 1 1 d . . .

loop_
_atom_site_aniso_label
_atom_site_aniso_U_11
_atom_site_aniso_U_22
_atom_site_aniso_U_33
_atom_site_aniso_U_23
_atom_site_aniso_U_13
_atom_site_aniso_U_12
Mo3 0.01261(10) 0.01703(10) 0.01132(10) 0.00427(8) 0.00218(7) 0.00591(8)
Mo2 0.01240(10) 0.01225(10) 0.01568(10) 0.00533(8) 0.00638(7) 0.00385(8)
Mo1 0.01489(10) 0.01754(10) 0.01195(10) 0.00518(8) 0.00671(8) 0.00746(8)
Mo4 0.01440(10) 0.01289(10) 0.01752(10) 0.00281(8) 0.00726(8) 0.00777(8)
O11 0.0194(8) 0.0170(8) 0.0237(8) 0.0079(7) 0.0122(7) 0.0062(7)
O10 0.0200(8) 0.0187(8) 0.0243(8) 0.0040(7) 0.0101(7) 0.0114(7)
O2 0.0196(8) 0.0260(9) 0.0181(8) 0.0116(7) 0.0110(7) 0.0127(7)
O4 0.0196(8) 0.0213(8) 0.0155(8) 0.0054(7) 0.0067(6) 0.0070(7)
O6 0.0111(10) 0.0103(10) 0.0102(10) 0.0028(8) 0.0043(8) 0.0037(8)
O3 0.0205(8) 0.0234(9) 0.0212(8) 0.0096(7) 0.0114(7) 0.0098(7)
O5 0.0295(9) 0.0380(10) 0.0205(9) 0.0160(8) 0.0141(7) 0.0251(8)
O9 0.0172(8) 0.0184(8) 0.0153(8) 0.0074(6) 0.0066(6) 0.0076(7)
O15 0.0116(7) 0.0151(8) 0.0167(8) 0.0017(6) 0.0033(6) 0.0033(6)
O13 0.0173(8) 0.0171(8) 0.0125(7) 0.0010(6) 0.0038(6) 0.0079(7)
O12 0.0151(7) 0.0164(8) 0.0160(8) 0.0049(6) 0.0089(6) 0.0068(6)
O8 0.0176(8) 0.0118(7) 0.0214(8) 0.0058(6) 0.0090(6) 0.0074(6)
O7 0.0142(7) 0.0180(8) 0.0169(8) 0.0055(6) 0.0046(6) 0.0097(6)
N1 0.0148(9) 0.0171(9) 0.0117(9) 0.0056(7) 0.0037(7) 0.0068(8)
N4 0.0167(10) 0.0197(11) 0.0239(11) 0.0048(9) 0.0069(9) 0.0074(9)
O1 0.0190(8) 0.0241(8) 0.0144(8) 0.0080(7) 0.0088(6) 0.0118(7)
O14 0.0214(8) 0.0279(9) 0.0165(8) 0.0051(7) 0.0017(7) 0.0118(7)
C6 0.0142(12) 0.0189(12) 0.0197(12) 0.0050(10) 0.0088(10) 0.0057(10)
N2 0.0162(9) 0.0200(10) 0.0129(9) 0.0059(8) 0.0043(7) 0.0086(8)
C5 0.0201(12) 0.0183(12) 0.0159(12) 0.0076(10) 0.0091(10) 0.0075(10)
C15 0.0174(11) 0.0203(13) 0.0237(13) 0.0114(11) 0.0091(10) 0.0102(10)
C10 0.0209(12) 0.0180(12) 0.0116(11) 0.0049(9) 0.0071(9) 0.0089(10)
C8 0.0156(11) 0.0134(11) 0.0125(10) 0.0019(9) 0.0045(9) 0.0051(9)
C2 0.0161(11) 0.0126(11) 0.0114(10) -0.0002(9) 0.0022(9) 0.0058(9)
C14 0.0264(14) 0.0301(14) 0.0217(13) 0.0132(12) 0.0113(11) 0.0181(13)
N3 0.0182(10) 0.0158(10) 0.0134(10) 0.0041(8) 0.0023(8) 0.0092(9)
C9 0.0143(11) 0.0136(11) 0.0134(11) -0.0002(9) 0.0044(9) 0.0047(9)
C11 0.0200(12) 0.0181(12) 0.0148(11) 0.0030(9) 0.0045(9) 0.0097(10)
C7 0.0141(11) 0.0145(11) 0.0119(11) 0.0021(9) 0.0054(9) 0.0033(9)
C13 0.0214(12) 0.0181(12) 0.0135(11) 0.0045(10) 0.0082(10) 0.0083(10)
C3 0.0199(12) 0.0168(12) 0.0133(11) 0.0042(9) 0.0081(9) 0.0068(10)
N5 0.0228(11) 0.0218(11) 0.0219(10) 0.0054(8) 0.0035(8) 0.0096(9)
C16 0.0317(15) 0.0177(13) 0.0163(13) 0.0050(10) 0.0001(11) 0.0069(12)
C12 0.0206(12) 0.0243(13) 0.0184(12) 0.0058(10) 0.0106(10) 0.0124(11)
C19 0.0219(14) 0.0279(14) 0.0219(14) 0.0059(11) 0.0077(11) 0.0101(12)
C17 0.0221(13) 0.0206(13) 0.0240(14) 0.0078(12) 0.0076(11) 0.0117(11)
N6 0.0243(11) 0.0378(13) 0.0335(12) 0.0118(10) 0.0109(9) 0.0180(10)
C4 0.0150(12) 0.0178(12) 0.0164(12) 0.0015(9) 0.0067(9) 0.0067(10)
C1 0.0162(11) 0.0133(11) 0.0139(11) 0.0022(9) 0.0047(9) 0.0044(9)

loop_
_atom_type_symbol
_atom_type_description
_atom_type_scat_dispersion_real
_atom_type_scat_dispersion_imag
_atom_type_scat_source
C C 0.0033 0.0016 'International Tables Vol C Tables 4.2.6.8 and 6.1.1.4'
H H 0.0000 0.0000 'International Tables Vol C Tables 4.2.6.8 and 6.1.1.4'
O O 0.0106 0.0060 'International Tables Vol C Tables 4.2.6.8 and 6.1.1.4'
N N 0.0061 0.0033 'International Tables Vol C Tables 4.2.6.8 and 6.1.1.4'
Mo Mo -1.6832 0.6857 'International Tables Vol C Tables 4.2.6.8 and 6.1.1.4'

loop_
_geom_angle_atom_site_label_1
_geom_angle_atom_site_label_2
_geom_angle_atom_site_label_3
_geom_angle
_geom_angle_site_symmetry_1
_geom_angle_site_symmetry_3
_geom_angle_publ_flag
O14 Mo3 O9 105.10(7) . . ?
O14 Mo3 O7 103.89(7) . . ?
O9 Mo3 O7 90.33(6) . . ?
O14 Mo3 O13 102.86(7) . . ?
O9 Mo3 O13 89.40(6) . . ?
O7 Mo3 O13 152.35(6) . . ?
O14 Mo3 O15 101.56(7) . . ?
O9 Mo3 O15 153.32(6) . . ?
O7 Mo3 O15 84.37(6) . . ?
O13 Mo3 O15 83.56(6) . . ?
O14 Mo3 O6 176.79(6) . . ?
O9 Mo3 O6 78.03(4) . . ?
O7 Mo3 O6 76.62(4) . . ?
O13 Mo3 O6 76.29(4) . . ?
O15 Mo3 O6 75.30(4) . . ?
O11 Mo2 O15 104.68(7) . 2_677 ?
O11 Mo2 O12 104.73(7) . . ?
O15 Mo2 O12 91.34(6) 2_677 . ?
O11 Mo2 O8 101.31(7) . . ?
O15 Mo2 O8 88.12(6) 2_677 . ?
O12 Mo2 O8 153.20(6) . . ?
O11 Mo2 O9 101.10(7) . . ?
O15 Mo2 O9 153.89(6) 2_677 . ?
O12 Mo2 O9 86.02(6) . . ?
O8 Mo2 O9 82.85(6) . . ?
O11 Mo2 O6 176.04(5) . . ?
O15 Mo2 O6 78.30(5) 2_677 . ?
O12 Mo2 O6 77.62(4) . . ?
O8 Mo2 O6 76.04(4) . . ?
O9 Mo2 O6 75.76(4) . . ?
O4 Mo1 O3 104.34(7) . . ?
O4 Mo1 O2 99.17(7) . . ?
O3 Mo1 O2 104.85(7) . . ?
O4 Mo1 O1 95.90(7) . . ?
O3 Mo1 O1 94.61(7) . . ?
O2 Mo1 O1 151.46(6) . . ?
O4 Mo1 N1 98.18(7) . . ?
O3 Mo1 N1 154.95(7) . . ?
O2 Mo1 N1 81.88(6) . . ?
O1 Mo1 N1 72.05(6) . . ?
O4 Mo1 N4 171.91(7) . . ?
O3 Mo1 N4 83.13(7) . . ?
O2 Mo1 N4 81.62(6) . . ?
O1 Mo1 N4 80.20(6) . . ?
N1 Mo1 N4 73.91(6) . . ?
O10 Mo4 O8 104.86(7) . . ?
O10 Mo4 O13 102.69(7) . 2_677 ?
O8 Mo4 O13 89.08(6) . 2_677 ?
O10 Mo4 O7 104.23(7) . . ?
O8 Mo4 O7 88.23(6) . . ?
O13 Mo4 O7 152.73(6) 2_677 . ?
O10 Mo4 O12 101.96(7) . 2_677 ?
O8 Mo4 O12 153.17(6) . 2_677 ?
O13 Mo4 O12 85.92(6) 2_677 2_677 ?
O7 Mo4 O12 84.34(6) . 2_677 ?
O10 Mo4 O6 177.72(5) . . ?
O8 Mo4 O6 77.35(4) . . ?
O13 Mo4 O6 76.66(4) 2_677 . ?
O7 Mo4 O6 76.27(4) . . ?
O12 Mo4 O6 75.84(4) 2_677 . ?
C9 O2 Mo1 137.62(14) . . ?
Mo2 O6 Mo2 179.998(8) 2_677 . ?
Mo2 O6 Mo3 90.068(7) 2_677 . ?
Mo2 O6 Mo3 89.933(8) . . ?
Mo2 O6 Mo3 89.932(8) 2_677 2_677 ?
Mo2 O6 Mo3 90.068(8) . 2_677 ?
Mo3 O6 Mo3 179.999(10) . 2_677 ?
Mo2 O6 Mo4 90.201(7) 2_677 . ?
Mo2 O6 Mo4 89.801(7) . . ?
Mo3 O6 Mo4 90.002(7) . . ?
Mo3 O6 Mo4 89.999(7) 2_677 . ?
Mo2 O6 Mo4 89.800(7) 2_677 2_677 ?
Mo2 O6 Mo4 90.199(8) . 2_677 ?
Mo3 O6 Mo4 89.999(8) . 2_677 ?
Mo3 O6 Mo4 90.000(7) 2_677 2_677 ?
Mo4 O6 Mo4 180.0 . 2_677 ?
C11 O5 C14 117.43(18) . . ?
Mo3 O9 Mo2 116.26(7) . . ?
Mo2 O15 Mo3 116.24(7) 2_677 . ?
Mo4 O13 Mo3 117.03(7) 2_677 . ?
Mo2 O12 Mo4 116.25(7) . 2_677 ?
Mo4 O8 Mo2 116.60(7) . . ?
Mo3 O7 Mo4 116.65(7) . . ?
C7 N1 N2 115.46(17) . . ?
C7 N1 Mo1 128.60(15) . . ?
N2 N1 Mo1 115.60(13) . . ?
C15 N4 Mo1 177.72(18) . . ?
C1 O1 Mo1 118.99(13) . . ?
C5 C6 C2 119.8(2) . . ?
C1 N2 N1 109.04(17) . . ?
N3 C5 C6 119.8(2) . . ?
N4 C15 C16 179.0(3) . . ?
C11 C10 C9 120.0(2) . . ?
C9 C8 C13 117.6(2) . . ?
C9 C8 C7 123.4(2) . . ?
C13 C8 C7 119.1(2) . . ?
C3 C2 C6 118.7(2) . . ?
C3 C2 C1 120.6(2) . . ?
C6 C2 C1 120.7(2) . . ?
C4 N3 C5 122.4(2) . . ?
O2 C9 C10 117.47(19) . . ?
O2 C9 C8 122.07(19) . . ?
C10 C9 C8 120.4(2) . . ?
O5 C11 C10 124.4(2) . . ?
O5 C11 C12 115.0(2) . . ?
C10 C11 C12 120.6(2) . . ?
N1 C7 C8 124.4(2) . . ?
C12 C13 C8 122.6(2) . . ?
C4 C3 C2 119.1(2) . . ?
C13 C12 C11 118.8(2) . . ?
N3 C4 C3 120.1(2) . . ?
N2 C1 O1 124.3(2) . . ?
N2 C1 C2 118.75(19) . . ?
O1 C1 C2 116.90(19) . . ?
N5 C18 C17 179.2(3) . . ?
N6 C20 C19 179.0(3) . . ?

loop_
_geom_bond_atom_site_label_1
_geom_bond_atom_site_label_2
_geom_bond_distance
_geom_bond_site_symmetry_2
_geom_bond_publ_flag
Mo3 O14 1.6804(14) . ?
Mo3 O9 1.8614(15) . ?
Mo3 O7 1.9212(14) . ?
Mo3 O13 1.9368(15) . ?
Mo3 O15 2.0069(15) . ?
Mo3 O6 2.3233(2) . ?
Mo2 O11 1.6871(15) . ?
Mo2 O15 1.8560(14) 2_677 ?
Mo2 O12 1.8920(14) . ?
Mo2 O8 1.9658(15) . ?
Mo2 O9 1.9969(14) . ?
Mo2 O6 2.3142(2) . ?
Mo1 O4 1.6970(15) . ?
Mo1 O3 1.6975(15) . ?
Mo1 O2 1.9305(15) . ?
Mo1 O1 2.0216(15) . ?
Mo1 N1 2.2365(17) . ?
Mo1 N4 2.3967(19) . ?
Mo4 O10 1.6840(15) . ?
Mo4 O8 1.8816(15) . ?
Mo4 O13 1.9163(14) 2_677 ?
Mo4 O7 1.9398(14) . ?
Mo4 O12 1.9762(15) 2_677 ?
Mo4 O6 2.32358(19) . ?
O2 C9 1.346(3) . ?
O6 Mo2 2.3142(2) 2_677 ?
O6 Mo3 2.3234(2) 2_677 ?
O6 Mo4 2.3237(2) 2_677 ?
O5 C11 1.357(3) . ?
O5 C14 1.435(3) . ?
O15 Mo2 1.8559(14) 2_677 ?
O13 Mo4 1.9163(14) 2_677 ?
O12 Mo4 1.9762(14) 2_677 ?
N1 C7 1.295(3) . ?
N1 N2 1.403(2) . ?
N4 C15 1.124(3) . ?
O1 C1 1.322(3) . ?
C6 C5 1.363(3) . ?
C6 C2 1.399(3) . ?
N2 C1 1.296(3) . ?
C5 N3 1.337(3) . ?
C15 C16 1.457(3) . ?
C10 C11 1.388(3) . ?
C10 C9 1.393(3) . ?
C8 C9 1.416(3) . ?
C8 C13 1.410(3) . ?
C8 C7 1.426(3) . ?
C2 C3 1.393(3) . ?
C2 C1 1.477(3) . ?
N3 C4 1.339(3) . ?
C11 C12 1.412(3) . ?
C13 C12 1.365(3) . ?
C3 C4 1.370(3) . ?
N5 C18 1.135(3) . ?
C19 C20 1.456(3) . ?
C17 C18 1.449(3) . ?
N6 C20 1.137(3) . ?
